data_2211230
loop_
_publ_author_name
'Srinivasan, Krishnan'
'Govindarajan, Subbaiah'
'Harrison, William T. A.'

_publ_section_title <i>catena</i>-Poly[[dihydrazinecadmium(II)]-di-\m-sulfato-\k^2^<i>O</i>:<i>O</i>']
_journal_coeditor_code WM2054
_journal_issue 11
_journal_name_full 'Acta Crystallographica, Section E'
_journal_page_first m219
_journal_page_last m221
_journal_paper_doi 10.1107/S1600536806039511
_journal_volume 62
_journal_year 2006
_chemical_formula_iupac '[Cd (S O4)2 (N2 H5)2]'
_chemical_formula_moiety 'Cd H10 N4 O8 S2'
_chemical_formula_structural '[Cd (N2 H5)2] (S O4)2'
_chemical_formula_sum 'Cd H10 N4 O8 S2'
_chemical_formula_weight 370.64
_chemical_name_systematic
;
catena-Poly[[dihydrazinecadmium(II)]-di-\m-sulfato-\k^2^O:O']
;
_space_group_IT_number 2
_space_group_name_Hall '-P 1'
_space_group_name_H-M_alt 'P -1'
_symmetry_cell_setting triclinic
_symmetry_space_group_name_Hall '-P 1'
_symmetry_space_group_name_H-M 'P -1'
_atom_sites_solution_hydrogens difmap
_atom_sites_solution_primary direct
_atom_sites_solution_secondary difmap
_audit_creation_method SHELXL97
_cell_angle_alpha 92.116(2)
_cell_angle_beta 103.5206(16)
_cell_angle_gamma 99.7984(18)
_cell_formula_units_Z 1
_cell_length_a 5.4835(2)
_cell_length_b 5.90340(10)
_cell_length_c 7.3624(2)
_cell_measurement_reflns_used 1033
_cell_measurement_temperature 120(2)
_cell_measurement_theta_max 27.48
_cell_measurement_theta_min 1.00
_cell_volume 227.612(11)
_computing_cell_refinement 'SCALEPACK (Otwinowski & Minor, 1997)'
_computing_data_collection 'COLLECT (Nonius, 1998)'
_computing_data_reduction
;
SCALEPACK, DENZO (Otwinowski & Minor, 1997) and SORTAV (Blessing,
1995)
;
_computing_molecular_graphics 'ORTEP3 (Farrugia, 1997)'
_computing_publication_material SHELXL97
_computing_structure_refinement 'SHELXL97 (Sheldrick, 1997)'
_computing_structure_solution 'SHELXS97 (Sheldrick, 1997)'
_diffrn_ambient_temperature 120(2)
_diffrn_measured_fraction_theta_full 0.992
_diffrn_measured_fraction_theta_max 0.992
_diffrn_measurement_device_type 'Nonius KappaCCD area-detector'
_diffrn_measurement_method '\f and \w'
_diffrn_radiation_monochromator graphite
_diffrn_radiation_source 'fine-focus sealed tube'
_diffrn_radiation_type MoK\a
_diffrn_radiation_wavelength 0.71073
_diffrn_reflns_av_R_equivalents 0.0233
_diffrn_reflns_av_sigmaI/netI 0.0173
_diffrn_reflns_limit_h_max 7
_diffrn_reflns_limit_h_min -7
_diffrn_reflns_limit_k_max 7
_diffrn_reflns_limit_k_min -7
_diffrn_reflns_limit_l_max 9
_diffrn_reflns_limit_l_min -9
_diffrn_reflns_number 5260
_diffrn_reflns_theta_full 27.48
_diffrn_reflns_theta_max 27.48
_diffrn_reflns_theta_min 3.89
_diffrn_standards_number 0
_exptl_absorpt_coefficient_mu 2.895
_exptl_absorpt_correction_T_max 0.595
_exptl_absorpt_correction_T_min 0.314
_exptl_absorpt_correction_type multi-scan
_exptl_absorpt_process_details '(SADABS; Bruker, 2003)'
_exptl_crystal_colour colourless
_exptl_crystal_density_diffrn 2.704
_exptl_crystal_density_method 'not measured'
_exptl_crystal_description block
_exptl_crystal_F_000 182
_exptl_crystal_size_max 0.52
_exptl_crystal_size_mid 0.38
_exptl_crystal_size_min 0.20
_refine_diff_density_max 0.377
_refine_diff_density_min -0.521
_refine_ls_extinction_coef 0.176(5)
_refine_ls_extinction_expression Fc^*^=kFc[1+0.001xFc^2^\l^3^/sin(2\q)]^-1/4^
_refine_ls_extinction_method 'SHELXL97 (Sheldrick, 1997)'
_refine_ls_goodness_of_fit_ref 1.144
_refine_ls_hydrogen_treatment refall
_refine_ls_matrix_type full
_refine_ls_number_parameters 91
_refine_ls_number_reflns 1036
_refine_ls_number_restraints 0
_refine_ls_restrained_S_all 1.144
_refine_ls_R_factor_all 0.0126
_refine_ls_R_factor_gt 0.0125
_refine_ls_shift/su_max 0.001
_refine_ls_shift/su_mean 0.000
_refine_ls_structure_factor_coef Fsqd
_refine_ls_weighting_details 'w = 1/[\s^2^(Fo^2^)+(0.002P)^2^+0.3006P] where P=(Fo^2^+2Fc^2^)/3'
_refine_ls_weighting_scheme calc
_refine_ls_wR_factor_gt 0.0315
_refine_ls_wR_factor_ref 0.0316
_reflns_number_gt 1032
_reflns_number_total 1036
_reflns_threshold_expression I>2\s(I)
_cod_data_source_file wm2054.cif
_cod_database_code 2211230

loop_
_symmetry_equiv_pos_as_xyz
'x, y, z'
'-x, -y, -z'

loop_
_atom_site_type_symbol
_atom_site_label
_atom_site_fract_x
_atom_site_fract_y
_atom_site_fract_z
_atom_site_U_iso_or_equiv
_atom_site_adp_type
_atom_site_calc_flag
_atom_site_refinement_flags
_atom_site_occupancy
Cd Cd1 0.0000 0.0000 0.0000 0.00581(10) Uani d S 1
S S1 0.64505(7) 0.26136(7) 0.22259(6) 0.00434(11) Uani d . 1
O O1 0.3921(2) 0.2413(2) 0.09232(19) 0.0115(3) Uani d . 1
O O2 0.8452(2) 0.2967(2) 0.11515(17) 0.0078(3) Uani d . 1
O O3 0.6639(2) 0.0524(2) 0.32514(18) 0.0091(3) Uani d . 1
O O4 0.6894(2) 0.4654(2) 0.35697(17) 0.0074(2) Uani d . 1
N N1 0.0764(3) -0.1853(3) 0.2717(2) 0.0067(3) Uani d . 1
H H1A 0.129(5) -0.089(4) 0.382(4) 0.017(6) Uiso d . 1
H H1B -0.049(5) -0.275(5) 0.284(4) 0.020(6) Uiso d . 1
N N2 0.2749(3) -0.3221(3) 0.2844(2) 0.0073(3) Uani d . 1
H H2A 0.293(5) -0.392(4) 0.389(4) 0.013(6) Uiso d . 1
H H2B 0.418(5) -0.231(5) 0.287(4) 0.019(6) Uiso d . 1
H H2C 0.238(5) -0.415(5) 0.190(4) 0.014(6) Uiso d . 1

loop_
_atom_site_aniso_label
_atom_site_aniso_U_11
_atom_site_aniso_U_22
_atom_site_aniso_U_33
_atom_site_aniso_U_12
_atom_site_aniso_U_13
_atom_site_aniso_U_23
Cd1 0.00511(12) 0.00545(12) 0.00648(12) 0.00149(6) 0.00025(7) 0.00081(6)
S1 0.0034(2) 0.0045(2) 0.0050(2) 0.00012(15) 0.00116(15) 0.00009(15)
O1 0.0054(6) 0.0120(6) 0.0139(6) -0.0008(5) -0.0023(5) 0.0016(5)
O2 0.0081(6) 0.0072(6) 0.0098(6) 0.0010(5) 0.0058(5) -0.0005(5)
O3 0.0111(6) 0.0062(6) 0.0099(6) 0.0009(5) 0.0026(5) 0.0027(5)
O4 0.0097(6) 0.0060(6) 0.0067(6) 0.0013(5) 0.0030(5) -0.0014(4)
N1 0.0042(7) 0.0069(7) 0.0092(8) 0.0012(6) 0.0023(6) 0.0011(6)
N2 0.0076(7) 0.0070(7) 0.0075(8) 0.0027(6) 0.0011(6) 0.0014(6)

loop_
_atom_type_symbol
_atom_type_description
_atom_type_scat_dispersion_real
_atom_type_scat_dispersion_imag
_atom_type_scat_source
H H 0.0000 0.0000 'International Tables Vol C Tables 4.2.6.8 and 6.1.1.4'
N N 0.0061 0.0033 'International Tables Vol C Tables 4.2.6.8 and 6.1.1.4'
O O 0.0106 0.0060 'International Tables Vol C Tables 4.2.6.8 and 6.1.1.4'
S S 0.1246 0.1234 'International Tables Vol C Tables 4.2.6.8 and 6.1.1.4'
Cd Cd -0.8075 1.2024 'International Tables Vol C Tables 4.2.6.8 and 6.1.1.4'

loop_
_geom_angle_atom_site_label_1
_geom_angle_atom_site_label_2
_geom_angle_atom_site_label_3
_geom_angle_site_symmetry_1
_geom_angle_site_symmetry_3
_geom_angle
_geom_angle_publ_flag
O2 Cd1 O2 1_455 2_655 180.0 ?
O2 Cd1 N1 1_455 . 96.98(5) ?
O2 Cd1 N1 2_655 . 83.02(5) ?
O2 Cd1 N1 1_455 2 83.02(5) ?
O2 Cd1 N1 2_655 2 96.98(5) ?
N1 Cd1 N1 . 2 180.0 ?
O2 Cd1 O1 1_455 2 94.68(5) ?
O2 Cd1 O1 2_655 2 85.32(5) ?
N1 Cd1 O1 . 2 88.39(5) ?
N1 Cd1 O1 2 2 91.61(5) ?
O2 Cd1 O1 1_455 . 85.32(5) ?
O2 Cd1 O1 2_655 . 94.68(5) ?
N1 Cd1 O1 . . 91.61(5) ?
N1 Cd1 O1 2 . 88.39(5) ?
O1 Cd1 O1 2 . 180.0 ?
O1 S1 O3 . . 111.11(8) ?
O1 S1 O4 . . 109.22(8) ?
O3 S1 O4 . . 109.79(7) ?
O1 S1 O2 . . 109.26(8) ?
O3 S1 O2 . . 109.43(7) ?
O4 S1 O2 . . 107.98(7) ?
S1 O1 Cd1 . . 141.72(8) y
S1 O2 Cd1 . 1_655 123.18(7) y
N2 N1 Cd1 . . 113.54(10) ?
N2 N1 H1A . . 103.8(16) ?
Cd1 N1 H1A . . 115.3(16) ?
N2 N1 H1B . . 105.4(18) ?
Cd1 N1 H1B . . 112.8(19) ?
H1A N1 H1B . . 105(2) ?
N1 N2 H2A . . 109.8(15) ?
N1 N2 H2B . . 108.9(17) ?
H2A N2 H2B . . 108(2) ?
N1 N2 H2C . . 108.8(17) ?
H2A N2 H2C . . 112(2) ?
H2B N2 H2C . . 109(2) ?

loop_
_geom_bond_atom_site_label_1
_geom_bond_atom_site_label_2
_geom_bond_site_symmetry_2
_geom_bond_distance
_geom_bond_publ_flag
Cd1 O2 1_455 2.2890(12) y
Cd1 O2 2_655 2.2890(12) ?
Cd1 N1 . 2.3018(15) y
Cd1 N1 2 2.3018(15) ?
Cd1 O1 2 2.3058(12) ?
Cd1 O1 . 2.3058(12) y
S1 O1 . 1.4735(13) ?
S1 O3 . 1.4759(13) ?
S1 O4 . 1.4793(12) ?
S1 O2 . 1.4880(12) ?
O2 Cd1 1_655 2.2890(12) ?
N1 N2 . 1.450(2) ?
N1 H1A . 0.93(3) ?
N1 H1B . 0.82(3) ?
N2 H2A . 0.88(3) ?
N2 H2B . 0.87(3) ?
N2 H2C . 0.83(3) ?

loop_
_geom_hbond_atom_site_label_D
_geom_hbond_atom_site_label_H
_geom_hbond_atom_site_label_A
_geom_hbond_site_symmetry_A
_geom_hbond_distance_DH
_geom_hbond_distance_HA
_geom_hbond_distance_DA
_geom_hbond_angle_DHA
N1 H1A O3 2_656 0.93(3) 2.17(3) 2.988(2) 146(2)
N1 H1B O4 1_445 0.82(3) 2.09(3) 2.8949(19) 167(3)
N2 H2A O4 2_656 0.88(3) 1.92(3) 2.776(2) 164(2)
N2 H2B O3 . 0.87(3) 1.93(3) 2.753(2) 158(2)
N2 H2C O2 2_655 0.83(3) 2.34(3) 2.876(2) 123(2)
N2 H2C O2 1_445 0.83(3) 2.44(3) 2.964(2) 121(2)
N2 H2C O1 1_545 0.83(3) 2.47(3) 3.127(2) 136(2)

loop_
_geom_torsion_atom_site_label_1
_geom_torsion_atom_site_label_2
_geom_torsion_atom_site_label_3
_geom_torsion_atom_site_label_4
_geom_torsion_site_symmetry_1
_geom_torsion_site_symmetry_4
_geom_torsion
O3 S1 O1 Cd1 . . 4.06(16)
O4 S1 O1 Cd1 . . -117.19(13)
O2 S1 O1 Cd1 . . 124.90(12)
O2 Cd1 O1 S1 1_455 . 116.20(14)
O2 Cd1 O1 S1 2_655 . -63.80(14)
N1 Cd1 O1 S1 . . 19.33(14)
N1 Cd1 O1 S1 2 . -160.67(14)
O1 S1 O2 Cd1 . 1_655 -92.03(9)
O3 S1 O2 Cd1 . 1_655 29.82(10)
O4 S1 O2 Cd1 . 1_655 149.29(8)
O2 Cd1 N1 N2 1_455 . -154.09(11)
O2 Cd1 N1 N2 2_655 . 25.91(11)
O1 Cd1 N1 N2 2 . 111.39(12)
O1 Cd1 N1 N2 . . -68.61(12)
